data_2019531
loop_
_publ_author_name
'Wu, Xiang-Wen'
'Zhang, Dong'
'Ma, Jian-Ping'

_publ_section_title
;
 Two different one-dimensional supramolecular chains formed from the
 reaction of
 2-[1-(pyridin-4-ylmethyl)-1<i>H</i>-benzimidazol-2-yl]quinoline with two
 different precursors, Co(NO~3~)~2~ and CoCl~2~
;
_journal_coeditor_code BG3176
_journal_issue 5
_journal_name_full 'Acta Crystallographica Section C'
_journal_page_first 522
_journal_page_last 527
_journal_paper_doi 10.1107/S2053229614009000
_journal_volume 70
_journal_year 2014
_chemical_formula_iupac '[Co (N O3)2 (C22 H16 N4)] , C H2 Cl2, C2 H3 N'
_chemical_formula_moiety 'C25 H21 Cl2 Co N7 O6'
_chemical_formula_sum 'C25 H21 Cl2 Co N7 O6'
_chemical_formula_weight 645.32
_chemical_name_systematic
;<i>catena</i>-Poly[[[dinitratocobalt(II)]-\m-2-[1-(pyridin-4-ylmethyl)-1<i>H</i>-benzimidazol-2-yl]quinoline] dichloromethane monosolvate
acetonitrile monosolvate]
;
_space_group_IT_number 14
_symmetry_cell_setting monoclinic
_symmetry_space_group_name_Hall '-P 2yn'
_symmetry_space_group_name_H-M 'P 1 21/n 1'
_atom_sites_solution_hydrogens geom
_atom_sites_solution_primary direct
_atom_sites_solution_secondary difmap
_audit_creation_method SHELXL97
_cell_angle_alpha 90.00
_cell_angle_beta 97.949(6)
_cell_angle_gamma 90.00
_cell_formula_units_Z 4
_cell_length_a 10.3883(5)
_cell_length_b 15.8826(8)
_cell_length_c 16.3309(12)
_cell_measurement_reflns_used 4115
_cell_measurement_temperature 14E1(5)
_cell_measurement_theta_max 28.3350
_cell_measurement_theta_min 3.3670
_cell_volume 2668.6(3)
_computing_cell_refinement 'CrysAlis PRO (Agilent, 2013)'
_computing_data_collection 'CrysAlis PRO (Agilent, 2013)'
_computing_data_reduction 'CrysAlis PRO (Agilent, 2013)'
_computing_molecular_graphics 'SHELXTL (Sheldrick, 2008)'
_computing_publication_material 'SHELXTL (Sheldrick, 2008)'
_computing_structure_refinement 'SHELXL97 (Sheldrick, 2008)'
_computing_structure_solution 'SHELXS97 (Sheldrick, 2008)'
_diffrn_ambient_temperature 14E1(5)
_diffrn_detector_area_resol_mean 16.0793
_diffrn_measured_fraction_theta_full 0.997
_diffrn_measured_fraction_theta_max 0.997
_diffrn_measurement_device_type 'Agilent SuperNova Dual diffractometer (Cu at zero) with Eos detector'
_diffrn_measurement_method \w
_diffrn_radiation_monochromator mirror
_diffrn_radiation_source 'SuperNova (Mo) X-ray Source'
_diffrn_radiation_type 'Mo K\a'
_diffrn_radiation_wavelength 0.7107
_diffrn_reflns_av_R_equivalents 0.0376
_diffrn_reflns_av_sigmaI/netI 0.0534
_diffrn_reflns_limit_h_max 12
_diffrn_reflns_limit_h_min -12
_diffrn_reflns_limit_k_max 19
_diffrn_reflns_limit_k_min -14
_diffrn_reflns_limit_l_max 20
_diffrn_reflns_limit_l_min -16
_diffrn_reflns_number 11856
_diffrn_reflns_theta_full 26.37
_diffrn_reflns_theta_max 26.37
_diffrn_reflns_theta_min 3.24
_diffrn_standards_decay_% 0
_diffrn_standards_interval_count 1
_diffrn_standards_interval_time 5
_diffrn_standards_number 12867
_exptl_absorpt_coefficient_mu 0.899
_exptl_absorpt_correction_T_max 0.9735
_exptl_absorpt_correction_T_min 0.7998
_exptl_absorpt_correction_type multi-scan
_exptl_absorpt_process_details '(CrysAlis PRO; Agilent, 2013)'
_exptl_crystal_colour 'clear light red'
_exptl_crystal_density_diffrn 1.606
_exptl_crystal_density_method 'not measured'
_exptl_crystal_description plate
_exptl_crystal_F_000 1316
_exptl_crystal_size_max 0.26
_exptl_crystal_size_mid 0.17
_exptl_crystal_size_min 0.03
_refine_diff_density_max 0.672
_refine_diff_density_min -1.243
_refine_ls_extinction_method none
_refine_ls_goodness_of_fit_ref 1.036
_refine_ls_hydrogen_treatment constr
_refine_ls_matrix_type full
_refine_ls_number_parameters 390
_refine_ls_number_reflns 5444
_refine_ls_number_restraints 35
_refine_ls_restrained_S_all 1.040
_refine_ls_R_factor_all 0.0893
_refine_ls_R_factor_gt 0.0728
_refine_ls_shift/su_max 0.000
_refine_ls_shift/su_mean 0.000
_refine_ls_structure_factor_coef Fsqd
_refine_ls_weighting_details 'calc w = 1/[\s^2^(Fo^2^)+(0.0864P)^2^+11.4352P] where P=(Fo^2^+2Fc^2^)/3'
_refine_ls_weighting_scheme calc
_refine_ls_wR_factor_gt 0.1859
_refine_ls_wR_factor_ref 0.2006
_reflns_number_gt 4354
_reflns_number_total 5444
_reflns_threshold_expression I>2\s(I)
_cod_data_source_file bg3176sup1.cif
_cod_data_source_block I
_cod_original_sg_symbol_Hall -P2yn
_cod_original_sg_symbol_H-M 'P 21/n'
_cod_database_code 2019531
_cod_database_fobs_code 2019531

loop_
_symmetry_equiv_pos_as_xyz
'x, y, z'
'-x+1/2, y+1/2, -z+1/2'
'-x, -y, -z'
'x-1/2, -y-1/2, z-1/2'

loop_
_atom_site_type_symbol
_atom_site_label
_atom_site_fract_x
_atom_site_fract_y
_atom_site_fract_z
_atom_site_U_iso_or_equiv
_atom_site_adp_type
_atom_site_calc_flag
_atom_site_refinement_flags
_atom_site_occupancy
_atom_site_symmetry_multiplicity
_atom_site_disorder_assembly
_atom_site_disorder_group
C C1 0.6154(5) 0.8739(3) 0.4232(3) 0.0337(11) Uani d . 1 1 . .
H H1 0.5950 0.8216 0.3991 0.040 Uiso calc R 1 1 . .
C C2 0.6709(6) 0.8782(4) 0.5029(4) 0.0458(14) Uani d . 1 1 . .
H H2 0.6875 0.8289 0.5334 0.055 Uiso calc R 1 1 . .
C C3 0.7035(6) 0.9558(4) 0.5400(4) 0.0496(15) Uani d . 1 1 . .
H H3 0.7428 0.9572 0.5947 0.060 Uiso calc R 1 1 . .
C C4 0.6801(5) 1.0281(4) 0.4994(4) 0.0419(13) Uani d . 1 1 . .
H H4 0.7023 1.0789 0.5259 0.050 Uiso calc R 1 1 . .
C C5 0.6205(5) 1.0276(3) 0.4144(3) 0.0357(11) Uani d . 1 1 . .
C C6 0.5879(4) 0.9480(3) 0.3757(3) 0.0255(9) Uani d . 1 1 . .
C C7 0.5082(4) 1.0143(3) 0.2524(3) 0.0225(9) Uani d . 1 1 . .
C C8 0.5385(5) 1.0942(3) 0.2877(3) 0.0328(11) Uani d . 1 1 . .
H H8 0.5190 1.1425 0.2564 0.039 Uiso calc R 1 1 . .
C C9 0.5955(5) 1.1007(3) 0.3667(3) 0.0378(12) Uani d . 1 1 . .
H H9 0.6181 1.1532 0.3894 0.045 Uiso calc R 1 1 . .
C C10 0.4492(4) 1.0006(3) 0.1659(3) 0.0203(8) Uani d . 1 1 . .
C C11 0.3696(4) 0.9251(3) 0.0581(3) 0.0203(8) Uani d . 1 1 . .
C C12 0.3268(4) 0.8603(3) 0.0039(3) 0.0288(10) Uani d . 1 1 . .
H H12 0.3352 0.8039 0.0192 0.035 Uiso calc R 1 1 . .
C C13 0.2700(5) 0.8855(3) -0.0754(3) 0.0355(11) Uani d . 1 1 . .
H H13 0.2395 0.8449 -0.1143 0.043 Uiso calc R 1 1 . .
C C14 0.2584(5) 0.9716(3) -0.0971(3) 0.0325(11) Uani d . 1 1 . .
H H14 0.2218 0.9860 -0.1504 0.039 Uiso calc R 1 1 . .
C C15 0.2993(5) 1.0349(3) -0.0422(3) 0.0313(10) Uani d . 1 1 . .
H H15 0.2905 1.0914 -0.0568 0.038 Uiso calc R 1 1 . .
C C16 0.3539(4) 1.0099(3) 0.0354(3) 0.0259(10) Uani d . 1 1 . .
C C17 0.4078(5) 1.1488(3) 0.1060(3) 0.0285(10) Uani d . 1 1 . .
H H29A 0.3978 1.1684 0.0492 0.034 Uiso calc R 1 1 . .
H H29B 0.4919 1.1677 0.1329 0.034 Uiso calc R 1 1 . .
C C18 0.3033(4) 1.1884(3) 0.1489(3) 0.0270(10) Uani d . 1 1 . .
C C19 0.3007(5) 1.2760(3) 0.1548(4) 0.0403(13) Uani d . 1 1 . .
H H19 0.3626 1.3085 0.1334 0.048 Uiso calc R 1 1 . .
C C20 0.2055(5) 1.3136(3) 0.1926(4) 0.0420(14) Uani d . 1 1 . .
H H20 0.2051 1.3721 0.1965 0.050 Uiso calc R 1 1 . .
C C21 0.1160(5) 1.1861(3) 0.2190(3) 0.0330(11) Uani d . 1 1 . .
H H21 0.0536 1.1550 0.2415 0.040 Uiso calc R 1 1 . .
C C22 0.2080(5) 1.1440(3) 0.1816(3) 0.0329(11) Uani d . 1 1 . .
H H22 0.2059 1.0855 0.1783 0.039 Uiso calc R 1 1 . .
C C23 0.4787(7) 0.3707(4) 0.3957(4) 0.080(2) Uani d PD 0.50 1 A 1
H H23A 0.5398 0.3716 0.3558 0.095 Uiso calc PR 0.50 1 A 1
H H23B 0.3965 0.3479 0.3696 0.095 Uiso calc PR 0.50 1 A 1
C C24 0.4779(5) 0.4782(3) 0.1854(4) 0.0365(12) Uani d . 1 1 . .
C C25 0.5698(6) 0.4773(4) 0.1274(4) 0.0524(15) Uani d . 1 1 . .
H H25A 0.5637 0.4247 0.0981 0.079 Uiso calc R 1 1 . .
H H25B 0.6560 0.4839 0.1564 0.079 Uiso calc R 1 1 . .
H H25C 0.5510 0.5227 0.0888 0.079 Uiso calc R 1 1 . .
C C23' 0.4787(7) 0.3707(4) 0.3957(4) 0.080(2) Uani d PD 0.50 1 B 2
H H23C 0.4319 0.4210 0.4078 0.095 Uiso calc PR 0.50 1 B 2
H H23D 0.5445 0.3842 0.3610 0.095 Uiso calc PR 0.50 1 B 2
Cl Cl1 0.5423(3) 0.3112(2) 0.4879(3) 0.1438(14) Uani d PD 0.50 1 A 1
Cl Cl2 0.4585(5) 0.4744(3) 0.4383(4) 0.1009(16) Uani d PD 0.50 1 . 1
Cl Cl1' 0.5423(3) 0.3112(2) 0.4879(3) 0.1438(14) Uani d PD 0.50 1 B 2
Cl Cl2' 0.3725(5) 0.2856(3) 0.3549(3) 0.0859(13) Uani d PD 0.50 1 B 2
Co Co1 0.52445(5) 0.82969(3) 0.21321(4) 0.0217(2) Uani d U 1 1 . .
N N1 0.3870(4) 0.7703(2) 0.2757(3) 0.0342(10) Uani d . 1 1 . .
N N2 0.4059(3) 1.0572(2) 0.1060(2) 0.0236(8) Uani d . 1 1 . .
N N3 0.4298(3) 0.9215(2) 0.1395(2) 0.0211(7) Uani d . 1 1 C .
N N4 0.5337(3) 0.9427(2) 0.2945(2) 0.0236(8) Uani d . 1 1 C .
N N5 0.7683(4) 0.7988(2) 0.2560(2) 0.0278(8) Uani d . 1 1 . .
N N6 0.5631(4) 0.7148(2) 0.0741(2) 0.0320(9) Uani d D 1 1 . .
N N7 0.4037(5) 0.4788(3) 0.2305(4) 0.0547(14) Uani d . 1 1 . .
O O4 0.6795(3) 0.7490(2) 0.2714(2) 0.0311(7) Uani d . 1 1 C .
O O5 0.8846(3) 0.7838(2) 0.2750(3) 0.0436(10) Uani d . 1 1 C .
O O6 0.7295(3) 0.86669(19) 0.2194(2) 0.0286(7) Uani d . 1 1 C .
O O1 0.4899(4) 0.7315(2) 0.1273(2) 0.0318(9) Uani d PDU 0.844(5) 1 C 1
O O2 0.5320(5) 0.6623(3) 0.0197(3) 0.0525(14) Uani d PD 0.844(5) 1 C 1
O O3 0.6691(4) 0.7540(3) 0.0768(3) 0.0424(11) Uani d PD 0.844(5) 1 C 1
O O1' 0.5906(18) 0.7869(7) 0.0987(12) 0.0318(9) Uani d PD 0.156(5) 1 C 2
O O2' 0.613(3) 0.6823(12) 0.0164(13) 0.0525(14) Uani d PD 0.156(5) 1 C 2
O O3' 0.4761(18) 0.6742(11) 0.1044(13) 0.0424(11) Uani d PD 0.156(5) 1 C 2

loop_
_atom_site_aniso_label
_atom_site_aniso_U_11
_atom_site_aniso_U_22
_atom_site_aniso_U_33
_atom_site_aniso_U_12
_atom_site_aniso_U_13
_atom_site_aniso_U_23
C1 0.032(3) 0.034(3) 0.036(3) 0.004(2) 0.007(2) 0.005(2)
C2 0.043(3) 0.055(4) 0.040(3) 0.005(3) 0.007(2) 0.011(3)
C3 0.040(3) 0.073(4) 0.037(3) -0.008(3) 0.006(2) 0.001(3)
C4 0.034(3) 0.050(3) 0.042(3) -0.011(2) 0.008(2) -0.017(3)
C5 0.031(3) 0.036(3) 0.042(3) -0.004(2) 0.012(2) -0.004(2)
C6 0.021(2) 0.027(2) 0.030(2) -0.0006(17) 0.0091(18) -0.0025(19)
C7 0.017(2) 0.021(2) 0.031(2) 0.0011(16) 0.0078(17) -0.0013(18)
C8 0.029(2) 0.027(2) 0.042(3) -0.0002(19) 0.001(2) -0.009(2)
C9 0.040(3) 0.026(2) 0.048(3) -0.008(2) 0.006(2) -0.010(2)
C10 0.0146(19) 0.019(2) 0.028(2) -0.0013(15) 0.0083(16) -0.0009(17)
C11 0.0159(19) 0.019(2) 0.027(2) -0.0001(15) 0.0076(16) -0.0002(17)
C12 0.024(2) 0.024(2) 0.039(3) -0.0019(18) 0.0070(19) -0.007(2)
C13 0.031(3) 0.039(3) 0.038(3) -0.006(2) 0.008(2) -0.016(2)
C14 0.028(2) 0.041(3) 0.030(2) 0.001(2) 0.0076(19) 0.002(2)
C15 0.026(2) 0.030(2) 0.039(3) 0.0007(19) 0.010(2) 0.000(2)
C16 0.018(2) 0.025(2) 0.037(3) 0.0018(17) 0.0111(18) -0.0024(19)
C17 0.028(2) 0.018(2) 0.040(3) -0.0004(18) 0.010(2) 0.0006(19)
C18 0.023(2) 0.023(2) 0.035(3) -0.0004(17) 0.0047(19) -0.0003(19)
C19 0.031(3) 0.021(2) 0.072(4) -0.002(2) 0.019(3) 0.002(2)
C20 0.035(3) 0.021(2) 0.074(4) 0.000(2) 0.023(3) -0.002(2)
C21 0.032(3) 0.019(2) 0.052(3) -0.0010(19) 0.019(2) 0.002(2)
C22 0.037(3) 0.014(2) 0.051(3) -0.0013(19) 0.016(2) -0.001(2)
C23 0.070(5) 0.103(7) 0.068(5) -0.016(5) 0.018(4) -0.013(5)
C24 0.033(3) 0.026(2) 0.049(3) 0.002(2) 0.001(2) -0.004(2)
C25 0.047(3) 0.050(4) 0.065(4) 0.009(3) 0.021(3) 0.007(3)
C23' 0.070(5) 0.103(7) 0.068(5) -0.016(5) 0.018(4) -0.013(5)
Cl1 0.0856(19) 0.141(3) 0.215(4) -0.0029(19) 0.056(2) 0.042(3)
Cl2 0.072(3) 0.090(3) 0.148(5) -0.005(2) 0.043(3) -0.014(3)
Cl1' 0.0856(19) 0.141(3) 0.215(4) -0.0029(19) 0.056(2) 0.042(3)
Cl2' 0.092(3) 0.090(3) 0.077(3) 0.007(3) 0.018(2) -0.007(2)
Co1 0.0189(3) 0.0144(3) 0.0331(4) 0.0000(2) 0.0077(2) 0.0021(2)
N1 0.028(2) 0.0171(18) 0.061(3) 0.0003(16) 0.019(2) 0.0052(18)
N2 0.0203(18) 0.0203(18) 0.031(2) 0.0018(14) 0.0066(15) 0.0014(15)
N3 0.0194(17) 0.0152(16) 0.0295(19) -0.0032(13) 0.0060(14) -0.0014(14)
N4 0.0213(18) 0.0232(19) 0.0271(19) 0.0004(15) 0.0060(15) 0.0016(15)
N5 0.028(2) 0.0225(19) 0.033(2) 0.0062(16) 0.0030(16) 0.0028(16)
N6 0.040(2) 0.0212(19) 0.036(2) 0.0054(17) 0.0097(18) 0.0022(17)
N7 0.054(3) 0.031(3) 0.083(4) 0.007(2) 0.023(3) -0.006(3)
O4 0.0294(17) 0.0264(17) 0.0384(19) 0.0025(14) 0.0079(14) 0.0097(14)
O5 0.0254(18) 0.035(2) 0.068(3) 0.0097(15) -0.0009(17) 0.0047(19)
O6 0.0273(17) 0.0196(15) 0.0393(19) 0.0058(13) 0.0056(14) 0.0058(14)
O1 0.032(2) 0.024(2) 0.041(2) 0.0039(16) 0.0093(17) -0.0060(16)
O2 0.076(4) 0.033(3) 0.052(3) -0.008(2) 0.020(3) -0.018(2)
O3 0.045(3) 0.039(2) 0.045(3) -0.007(2) 0.016(2) 0.005(2)
O1' 0.032(2) 0.024(2) 0.041(2) 0.0039(16) 0.0093(17) -0.0060(16)
O2' 0.076(4) 0.033(3) 0.052(3) -0.008(2) 0.020(3) -0.018(2)
O3' 0.045(3) 0.039(2) 0.045(3) -0.007(2) 0.016(2) 0.005(2)

loop_
_atom_type_symbol
_atom_type_description
_atom_type_scat_dispersion_real
_atom_type_scat_dispersion_imag
_atom_type_scat_source
C C 0.0033 0.0016 'International Tables Vol C Tables 4.2.6.8 and 6.1.1.4'
H H 0.0000 0.0000 'International Tables Vol C Tables 4.2.6.8 and 6.1.1.4'
Co Co 0.3494 0.9721 'International Tables Vol C Tables 4.2.6.8 and 6.1.1.4'
N N 0.0061 0.0033 'International Tables Vol C Tables 4.2.6.8 and 6.1.1.4'
O O 0.0106 0.0060 'International Tables Vol C Tables 4.2.6.8 and 6.1.1.4'
Cl Cl 0.1484 0.1585 'International Tables Vol C Tables 4.2.6.8 and 6.1.1.4'

loop_
_geom_angle_atom_site_label_1
_geom_angle_atom_site_label_2
_geom_angle_atom_site_label_3
_geom_angle_site_symmetry_1
_geom_angle_site_symmetry_3
_geom_angle
C2 C1 C6 . . 120.8(5)
C2 C1 H1 . . 119.6
C6 C1 H1 . . 119.6
C1 C2 C3 . . 120.6(6)
C1 C2 H2 . . 119.7
C3 C2 H2 . . 119.7
C4 C3 C2 . . 121.9(5)
C4 C3 H3 . . 119.0
C2 C3 H3 . . 119.0
C3 C4 C5 . . 120.0(5)
C3 C4 H4 . . 120.0
C5 C4 H4 . . 120.0
C9 C5 C6 . . 118.1(5)
C9 C5 C4 . . 123.6(5)
C6 C5 C4 . . 118.3(5)
N4 C6 C1 . . 120.2(4)
N4 C6 C5 . . 121.5(4)
C1 C6 C5 . . 118.3(4)
N4 C7 C8 . . 122.5(4)
N4 C7 C10 . . 113.2(4)
C8 C7 C10 . . 124.3(4)
C9 C8 C7 . . 120.3(5)
C9 C8 H8 . . 119.9
C7 C8 H8 . . 119.9
C8 C9 C5 . . 119.5(5)
C8 C9 H9 . . 120.3
C5 C9 H9 . . 120.3
N3 C10 N2 . . 111.8(4)
N3 C10 C7 . . 118.1(4)
N2 C10 C7 . . 130.1(4)
C12 C11 N3 . . 129.8(4)
C12 C11 C16 . . 121.9(4)
N3 C11 C16 . . 108.2(4)
C11 C12 C13 . . 115.6(4)
C11 C12 H12 . . 122.2
C13 C12 H12 . . 122.2
C12 C13 C14 . . 121.1(5)
C12 C13 H13 . . 119.4
C14 C13 H13 . . 119.4
C15 C14 C13 . . 122.4(5)
C15 C14 H14 . . 118.8
C13 C14 H14 . . 118.8
C16 C15 C14 . . 116.2(5)
C16 C15 H15 . . 121.9
C14 C15 H15 . . 121.9
C15 C16 C11 . . 122.6(4)
C15 C16 N2 . . 131.2(4)
C11 C16 N2 . . 106.1(4)
N2 C17 C18 . . 114.0(4)
N2 C17 H29A . . 108.8
C18 C17 H29A . . 108.8
N2 C17 H29B . . 108.8
C18 C17 H29B . . 108.8
H29A C17 H29B . . 107.6
C22 C18 C19 . . 117.5(4)
C22 C18 C17 . . 124.5(4)
C19 C18 C17 . . 118.0(4)
C20 C19 C18 . . 119.1(5)
C20 C19 H19 . . 120.4
C18 C19 H19 . . 120.4
N1 C20 C19 2 . 123.3(5)
N1 C20 H20 2 . 118.3
C19 C20 H20 . . 118.3
N1 C21 C22 2 . 122.5(4)
N1 C21 H21 2 . 118.8
C22 C21 H21 . . 118.8
C21 C22 C18 . . 120.1(4)
C21 C22 H22 . . 120.0
C18 C22 H22 . . 120.0
Cl2 C23 Cl1 . . 101.6(4)
Cl2 C23 H23A . . 111.4
Cl1 C23 H23A . . 111.4
Cl2 C23 H23B . . 111.4
Cl1 C23 H23B . . 111.4
H23A C23 H23B . . 109.3
N7 C24 C25 . . 179.0(7)
C24 C25 H25A . . 109.5
C24 C25 H25B . . 109.5
H25A C25 H25B . . 109.5
C24 C25 H25C . . 109.5
H25A C25 H25C . . 109.5
H25B C25 H25C . . 109.5
C23 Cl2 Cl2 . 3_666 128.9(5)
N3 Co1 N1 . . 107.58(15)
N3 Co1 O1 . . 96.45(15)
N1 Co1 O1 . . 85.74(16)
N3 Co1 O4 . . 160.35(13)
N1 Co1 O4 . . 92.06(14)
O1 Co1 O4 . . 84.35(14)
N3 Co1 O1' . . 84.3(5)
N1 Co1 O1' . . 126.4(3)
O1 Co1 O1' . . 40.7(3)
O4 Co1 O1' . . 83.6(6)
N3 Co1 O6 . . 102.71(13)
N1 Co1 O6 . . 145.16(16)
O1 Co1 O6 . . 107.76(13)
O4 Co1 O6 . . 58.80(12)
O1' Co1 O6 . . 72.9(4)
N3 Co1 N4 . . 75.81(14)
N1 Co1 N4 . . 92.78(15)
O1 Co1 N4 . . 171.31(15)
O4 Co1 N4 . . 104.27(13)
O1' Co1 N4 . . 140.1(3)
O6 Co1 N4 . . 78.19(13)
C21 N1 C20 2_545 2_545 117.5(4)
C21 N1 Co1 2_545 . 120.3(3)
C20 N1 Co1 2_545 . 122.1(3)
C10 N2 C16 . . 106.5(4)
C10 N2 C17 . . 131.2(4)
C16 N2 C17 . . 122.2(4)
C10 N3 C11 . . 107.3(4)
C10 N3 Co1 . . 116.2(3)
C11 N3 Co1 . . 134.9(3)
C7 N4 C6 . . 118.1(4)
C7 N4 Co1 . . 113.0(3)
C6 N4 Co1 . . 127.3(3)
O5 N5 O4 . . 123.1(4)
O5 N5 O6 . . 121.4(4)
O4 N5 O6 . . 115.5(4)
O2 N6 O1' . . 153.0(10)
O2 N6 O2' . . 42.9(10)
O1' N6 O2' . . 122.0(7)
O2 N6 O1 . . 121.2(4)
O1' N6 O1 . . 73.4(8)
O2' N6 O1 . . 163.9(9)
O2 N6 O3 . . 120.1(4)
O1' N6 O3 . . 50.9(8)
O2' N6 O3 . . 77.3(10)
O1 N6 O3 . . 118.7(4)
O2 N6 O3' . . 78.8(9)
O1' N6 O3' . . 119.4(7)
O2' N6 O3' . . 118.5(7)
O1 N6 O3' . . 46.0(8)
O3 N6 O3' . . 154.9(11)
N5 O4 Co1 . . 93.5(2)
N5 O6 Co1 . . 92.1(2)
N6 O1 Co1 . . 123.7(3)
N6 O1' Co1 . . 118.7(10)

loop_
_geom_bond_atom_site_label_1
_geom_bond_atom_site_label_2
_geom_bond_site_symmetry_2
_geom_bond_distance
_geom_bond_publ_flag
C1 C2 . 1.351(8) ?
C1 C6 . 1.417(7) ?
C1 H1 . 0.9300 ?
C2 C3 . 1.395(9) ?
C2 H2 . 0.9300 ?
C3 C4 . 1.331(9) ?
C3 H3 . 0.9300 ?
C4 C5 . 1.439(8) ?
C4 H4 . 0.9300 ?
C5 C9 . 1.402(8) ?
C5 C6 . 1.433(7) ?
C6 N4 . 1.370(6) ?
C7 N4 . 1.336(6) ?
C7 C8 . 1.411(6) ?
C7 C10 . 1.477(6) ?
C8 C9 . 1.346(7) ?
C8 H8 . 0.9300 ?
C9 H9 . 0.9300 ?
C10 N3 . 1.335(5) ?
C10 N2 . 1.358(6) ?
C11 C12 . 1.389(6) ?
C11 N3 . 1.390(6) ?
C11 C16 . 1.401(6) ?
C12 C13 . 1.405(7) ?
C12 H12 . 0.9300 ?
C13 C14 . 1.413(7) ?
C13 H13 . 0.9300 ?
C14 C15 . 1.374(7) ?
C14 H14 . 0.9300 ?
C15 C16 . 1.373(7) ?
C15 H15 . 0.9300 ?
C16 N2 . 1.419(6) ?
C17 N2 . 1.454(6) ?
C17 C18 . 1.509(6) ?
C17 H29A . 0.9700 ?
C17 H29B . 0.9700 ?
C18 C22 . 1.382(7) ?
C18 C19 . 1.396(7) ?
C19 C20 . 1.373(7) ?
C19 H19 . 0.9300 ?
C20 N1 2 1.342(6) ?
C20 H20 . 0.9300 ?
C21 N1 2 1.341(6) ?
C21 C22 . 1.377(7) ?
C21 H21 . 0.9300 ?
C22 H22 . 0.9300 ?
C23 Cl2 . 1.812(7) ?
C23 Cl1 . 1.823(6) ?
C23 H23A . 0.9700 ?
C23 H23B . 0.9700 ?
C24 N7 . 1.137(8) ?
C24 C25 . 1.435(8) ?
C25 H25A . 0.9600 ?
C25 H25B . 0.9600 ?
C25 H25C . 0.9600 ?
Cl2 Cl2 3_666 2.232(12) ?
Co1 N3 . 2.053(4) y
Co1 N1 . 2.091(4) y
Co1 O1 . 2.096(4) y
Co1 O4 . 2.172(3) y
Co1 O1' . 2.187(15) ?
Co1 O6 . 2.199(3) y
Co1 N4 . 2.226(4) y
N1 C21 2_545 1.341(6) ?
N1 C20 2_545 1.342(6) ?
N5 O5 . 1.228(5) ?
N5 O4 . 1.266(5) ?
N5 O6 . 1.271(5) ?
N6 O2 . 1.229(5) ?
N6 O1' . 1.234(7) ?
N6 O2' . 1.246(7) ?
N6 O1 . 1.259(4) ?
N6 O3 . 1.260(5) ?
N6 O3' . 1.265(7) ?

loop_
_geom_hbond_atom_site_label_D
_geom_hbond_atom_site_label_H
_geom_hbond_atom_site_label_A
_geom_hbond_site_symmetry_A
_geom_hbond_distance_DH
_geom_hbond_distance_HA
_geom_hbond_distance_DA
_geom_hbond_angle_DHA
C2 H2 Cl2' 3_666 0.93 2.71 3.556(8) 151.9

loop_
_geom_torsion_atom_site_label_1
_geom_torsion_atom_site_label_2
_geom_torsion_atom_site_label_3
_geom_torsion_atom_site_label_4
_geom_torsion_site_symmetry_1
_geom_torsion_site_symmetry_4
_geom_torsion
C6 C1 C2 C3 . . -0.7(8)
C1 C2 C3 C4 . . 1.0(9)
C2 C3 C4 C5 . . -0.6(9)
C3 C4 C5 C9 . . -178.4(5)
C3 C4 C5 C6 . . 0.0(8)
C2 C1 C6 N4 . . 178.8(5)
C2 C1 C6 C5 . . 0.1(7)
C9 C5 C6 N4 . . 0.0(7)
C4 C5 C6 N4 . . -178.5(4)
C9 C5 C6 C1 . . 178.7(5)
C4 C5 C6 C1 . . 0.3(7)
N4 C7 C8 C9 . . 0.1(7)
C10 C7 C8 C9 . . -178.2(4)
C7 C8 C9 C5 . . -2.1(8)
C6 C5 C9 C8 . . 2.1(8)
C4 C5 C9 C8 . . -179.6(5)
N4 C7 C10 N3 . . -0.8(5)
C8 C7 C10 N3 . . 177.6(4)
N4 C7 C10 N2 . . 177.2(4)
C8 C7 C10 N2 . . -4.4(7)
N3 C11 C12 C13 . . -179.6(4)
C16 C11 C12 C13 . . 1.6(6)
C11 C12 C13 C14 . . 0.0(7)
C12 C13 C14 C15 . . -1.2(8)
C13 C14 C15 C16 . . 0.7(7)
C14 C15 C16 C11 . . 0.9(7)
C14 C15 C16 N2 . . 179.8(4)
C12 C11 C16 C15 . . -2.1(7)
N3 C11 C16 C15 . . 178.8(4)
C12 C11 C16 N2 . . 178.7(4)
N3 C11 C16 N2 . . -0.4(4)
N2 C17 C18 C22 . . -3.8(7)
N2 C17 C18 C19 . . 177.6(5)
C22 C18 C19 C20 . . 0.4(8)
C17 C18 C19 C20 . . 179.2(5)
C18 C19 C20 N1 . 2 -0.4(10)
N1 C21 C22 C18 2 . 1.1(9)
C19 C18 C22 C21 . . -0.8(8)
C17 C18 C22 C21 . . -179.4(5)
Cl1 C23 Cl2 Cl2 . 3_666 15.8(7)
N3 Co1 N1 C21 . 2_545 134.8(4)
O1 Co1 N1 C21 . 2_545 39.4(4)
O4 Co1 N1 C21 . 2_545 -44.8(4)
O1' Co1 N1 C21 . 2_545 38.8(8)
O6 Co1 N1 C21 . 2_545 -76.0(5)
N4 Co1 N1 C21 . 2_545 -149.2(4)
N3 Co1 N1 C20 . 2_545 -41.2(5)
O1 Co1 N1 C20 . 2_545 -136.6(5)
O4 Co1 N1 C20 . 2_545 139.2(5)
O1' Co1 N1 C20 . 2_545 -137.1(8)
O6 Co1 N1 C20 . 2_545 108.1(5)
N4 Co1 N1 C20 . 2_545 34.8(5)
N3 C10 N2 C16 . . 0.2(5)
C7 C10 N2 C16 . . -177.8(4)
N3 C10 N2 C17 . . -179.2(4)
C7 C10 N2 C17 . . 2.7(7)
C15 C16 N2 C10 . . -179.0(5)
C11 C16 N2 C10 . . 0.1(4)
C15 C16 N2 C17 . . 0.5(7)
C11 C16 N2 C17 . . 179.6(4)
C18 C17 N2 C10 . . -78.4(6)
C18 C17 N2 C16 . . 102.3(5)
N2 C10 N3 C11 . . -0.5(5)
C7 C10 N3 C11 . . 177.9(3)
N2 C10 N3 Co1 . . 167.2(3)
C7 C10 N3 Co1 . . -14.5(5)
C12 C11 N3 C10 . . -178.5(4)
C16 C11 N3 C10 . . 0.5(4)
C12 C11 N3 Co1 . . 17.3(7)
C16 C11 N3 Co1 . . -163.7(3)
N1 Co1 N3 C10 . . 104.7(3)
O1 Co1 N3 C10 . . -167.8(3)
O4 Co1 N3 C10 . . -76.5(5)
O1' Co1 N3 C10 . . -128.9(5)
O6 Co1 N3 C10 . . -57.9(3)
N4 Co1 N3 C10 . . 16.3(3)
N1 Co1 N3 C11 . . -92.1(4)
O1 Co1 N3 C11 . . -4.6(4)
O4 Co1 N3 C11 . . 86.7(6)
O1' Co1 N3 C11 . . 34.3(5)
O6 Co1 N3 C11 . . 105.3(4)
N4 Co1 N3 C11 . . 179.5(4)
C8 C7 N4 C6 . . 2.0(6)
C10 C7 N4 C6 . . -179.6(3)
C8 C7 N4 Co1 . . -164.3(3)
C10 C7 N4 Co1 . . 14.1(4)
C1 C6 N4 C7 . . 179.3(4)
C5 C6 N4 C7 . . -2.0(6)
C1 C6 N4 Co1 . . -16.6(6)
C5 C6 N4 Co1 . . 162.1(3)
N3 Co1 N4 C7 . . -16.7(3)
N1 Co1 N4 C7 . . -124.1(3)
O1 Co1 N4 C7 . . -44.1(11)
O4 Co1 N4 C7 . . 143.1(3)
O1' Co1 N4 C7 . . 45.8(9)
O6 Co1 N4 C7 . . 89.9(3)
N3 Co1 N4 C6 . . 178.6(4)
N1 Co1 N4 C6 . . 71.2(4)
O1 Co1 N4 C6 . . 151.1(8)
O4 Co1 N4 C6 . . -21.7(4)
O1' Co1 N4 C6 . . -118.9(9)
O6 Co1 N4 C6 . . -74.9(3)
O5 N5 O4 Co1 . . -178.7(4)
O6 N5 O4 Co1 . . 1.5(4)
N3 Co1 O4 N5 . . 20.4(6)
N1 Co1 O4 N5 . . -160.7(3)
O1 Co1 O4 N5 . . 113.8(3)
O1' Co1 O4 N5 . . 72.9(4)
O6 Co1 O4 N5 . . -0.9(2)
N4 Co1 O4 N5 . . -67.3(3)
O5 N5 O6 Co1 . . 178.7(4)
O4 N5 O6 Co1 . . -1.5(4)
N3 Co1 O6 N5 . . -171.9(2)
N1 Co1 O6 N5 . . 38.2(4)
O1 Co1 O6 N5 . . -70.7(3)
O4 Co1 O6 N5 . . 0.9(2)
O1' Co1 O6 N5 . . -92.0(5)
N4 Co1 O6 N5 . . 115.8(3)
O2 N6 O1 Co1 . . -172.4(4)
O1' N6 O1 Co1 . . -17.3(11)
O2' N6 O1 Co1 . . 179(5)
O3 N6 O1 Co1 . . 6.7(6)
O3' N6 O1 Co1 . . 161.8(17)
N3 Co1 O1 N6 . . 87.8(4)
N1 Co1 O1 N6 . . -165.0(4)
O4 Co1 O1 N6 . . -72.5(4)
O1' Co1 O1 N6 . . 14.3(9)
O6 Co1 O1 N6 . . -17.8(4)
N4 Co1 O1 N6 . . 114.5(9)
O2 N6 O1' Co1 . . 143.1(12)
O2' N6 O1' Co1 . . -169.5(19)
O1 N6 O1' Co1 . . 15.7(9)
O3 N6 O1' Co1 . . -136.9(19)
O3' N6 O1' Co1 . . 15(2)
N3 Co1 O1' N6 . . -120.6(15)
N1 Co1 O1' N6 . . -13.0(18)
O1 Co1 O1' N6 . . -13.8(8)
O4 Co1 O1' N6 . . 74.9(14)
O6 Co1 O1' N6 . . 134.2(16)
N4 Co1 O1' N6 . . 179.6(8)
